data_2103905
loop_
_publ_author_name
'Hashizume, Daisuke'
'Miki, Naoko'
'Yamazaki, Toshiyuki'
'Aoyagi, Yosuke'
'Arisato, Tomokuni'
'Uchiyama, Hiroki'
'Endo, Tadashi'
'Yasui, Masanori'
'Iwasaki, Fujiko'

_publ_section_title
;
 Mechanism of the first-order phase transition of an acylurea
 derivative: observation of intermediate stages of transformation with
 a detailed temperature-resolved single-crystal diffraction method
;
_journal_issue 3
_journal_name_full 'Acta Crystallographica Section B'
_journal_page_first 404
_journal_page_last 415
_journal_paper_doi 10.1107/S0108768103005792
_journal_volume 59
_journal_year 2003
_chemical_formula_moiety 'C10 H20 N2 O2'
_chemical_formula_sum 'C10 H20 N2 O2'
_chemical_formula_weight 200.28
_chemical_melting_point 381
_chemical_name_systematic
;
 1-(4-methylpentanoyl)-3-propylurea
;
_space_group_IT_number 2
_symmetry_cell_setting triclinic
_symmetry_space_group_name_Hall '-P 1'
_symmetry_space_group_name_H-M 'P -1'
_atom_sites_solution_hydrogens geom
_atom_sites_solution_primary direct
_atom_sites_solution_secondary difmap
_audit_creation_method SHELXL-97
_cell_angle_alpha 93.609(13)
_cell_angle_beta 98.144(12)
_cell_angle_gamma 79.387(10)
_cell_formula_units_Z 2
_cell_length_a 9.405(2)
_cell_length_b 13.3600(19)
_cell_length_c 5.1686(8)
_cell_measurement_reflns_used 1956
_cell_measurement_temperature 348
_cell_measurement_theta_max 25.73
_cell_measurement_theta_min 2.215
_cell_volume 631.44(19)
_computing_cell_refinement 'PROCESS-AUTO (Rigaku Corporation, 1998)'
_computing_data_collection 'PROCESS-AUTO (Rigaku Corporation, 1998)'
_computing_data_reduction 'PROCESS-AUTO (Rigaku Corporation, 1998)'
_computing_molecular_graphics 'ORTEP-III (Burnett & Johnson, 1996)'
_computing_publication_material 'SHELXL-97 (Sheldrick, 1997)'
_computing_structure_refinement 'SHELXL-97 (Sheldrick, 1997)'
_computing_structure_solution
;
 The final structure at 298K was used as an initial model.
;
_diffrn_ambient_temperature 348
_diffrn_detector_area_resol_mean 10
_diffrn_measured_fraction_theta_full 0.543
_diffrn_measured_fraction_theta_max 0.543
_diffrn_measurement_device 'RIGAKU RAXIS-RAPID'
_diffrn_measurement_method 'Oscillation method'
_diffrn_radiation_monochromator graphite
_diffrn_radiation_source 'fine-focus sealed tube'
_diffrn_radiation_type MoK\a
_diffrn_radiation_wavelength 0.71073
_diffrn_reflns_av_R_equivalents 0.078
_diffrn_reflns_av_sigmaI/netI 0.0527
_diffrn_reflns_limit_h_max 12
_diffrn_reflns_limit_h_min -10
_diffrn_reflns_limit_k_max 16
_diffrn_reflns_limit_k_min -13
_diffrn_reflns_limit_l_max 5
_diffrn_reflns_limit_l_min -6
_diffrn_reflns_number 10152
_diffrn_reflns_theta_full 27.48
_diffrn_reflns_theta_max 27.48
_diffrn_reflns_theta_min 2.22
_diffrn_standards_decay_% 0
_diffrn_standards_interval_count 0
_diffrn_standards_number 0
_exptl_absorpt_coefficient_mu 0.073
_exptl_absorpt_correction_type none
_exptl_crystal_colour colourless
_exptl_crystal_density_diffrn 1.053
_exptl_crystal_density_method 'not measured'
_exptl_crystal_description plate
_exptl_crystal_F_000 220
_exptl_crystal_size_max 0.50
_exptl_crystal_size_mid 0.30
_exptl_crystal_size_min 0.10
_refine_diff_density_max 0.229
_refine_diff_density_min -0.183
_refine_ls_extinction_method none
_refine_ls_goodness_of_fit_ref 2.045
_refine_ls_hydrogen_treatment constr
_refine_ls_matrix_type full
_refine_ls_number_parameters 127
_refine_ls_number_reflns 1576
_refine_ls_number_restraints 6
_refine_ls_restrained_S_all 2.046
_refine_ls_R_factor_all 0.2108
_refine_ls_R_factor_gt 0.1401
_refine_ls_shift/su_max 0.000
_refine_ls_shift/su_mean 0.000
_refine_ls_structure_factor_coef Fsqd
_refine_ls_weighting_details 'calc w=1/[\s^2^(Fo^2^)+(0.1000P)^2^+0.0000P] where P=(Fo^2^+2Fc^2^)/3'
_refine_ls_weighting_scheme calc
_refine_ls_wR_factor_gt 0.3401
_refine_ls_wR_factor_ref 0.3910
_reflns_number_gt 861
_reflns_number_total 1576
_reflns_threshold_expression >2\s(I)
_cod_data_source_file lc0061.cif
_cod_data_source_block propyl348K
_cod_original_cell_volume 631.46(19)
_cod_database_code 2103905
_cod_database_fobs_code 2103905

loop_
_symmetry_equiv_pos_as_xyz
'x, y, z'
'-x, -y, -z'

loop_
_atom_site_label
_atom_site_fract_x
_atom_site_fract_y
_atom_site_fract_z
_atom_site_U_iso_or_equiv
_atom_site_adp_type
_atom_site_calc_flag
_atom_site_refinement_flags
_atom_site_occupancy
_atom_site_type_symbol
O1 0.1244(5) 0.5604(4) -0.0247(11) 0.123(2) Uani d . 1 O
O2 0.3953(5) 0.4151(4) 0.5898(11) 0.118(2) Uani d . 1 O
N1 0.3332(5) 0.5239(4) 0.2559(12) 0.0920(18) Uani d . 1 N
H11 0.4181 0.5404 0.2946 0.110 Uiso calc R 1 H
N2 0.1729(6) 0.4231(4) 0.3557(12) 0.105(2) Uani d . 1 N
H21 0.1135 0.4495 0.2256 0.126 Uiso calc R 1 H
C1 0.2465(7) 0.5732(5) 0.0567(14) 0.089(2) Uani d . 1 C
C2 0.3033(7) 0.4487(5) 0.4096(16) 0.095(2) Uani d . 1 C
C11 0.3133(8) 0.6498(5) -0.0617(16) 0.110(2) Uani d D 1 C
H111 0.2753 0.6552 -0.2458 0.132 Uiso calc R 1 H
H112 0.4183 0.6279 -0.0472 0.132 Uiso calc R 1 H
C12 0.2778(9) 0.7532(5) 0.0799(19) 0.138(3) Uani d D 1 C
H121 0.3301 0.7499 0.2558 0.166 Uiso calc R 1 H
H122 0.1741 0.7682 0.0937 0.166 Uiso calc R 1 H
C13 0.3184(12) 0.8392(6) -0.060(2) 0.170(4) Uani d D 1 C
H131 0.2765 0.8399 -0.2447 0.204 Uiso calc R 1 H
C14 0.267(2) 0.9396(8) 0.084(4) 0.308(11) Uani d D 1 C
H141 0.1620 0.9515 0.0729 0.370 Uiso calc R 1 H
H142 0.2964 0.9943 0.0063 0.370 Uiso calc R 1 H
H143 0.3085 0.9361 0.2648 0.370 Uiso calc R 1 H
C15 0.4845(12) 0.8228(9) -0.028(3) 0.266(9) Uani d D 1 C
H151 0.5149 0.8774 -0.1057 0.319 Uiso calc R 1 H
H152 0.5213 0.7592 -0.1127 0.319 Uiso calc R 1 H
H153 0.5220 0.8215 0.1548 0.319 Uiso calc R 1 H
C21 0.1277(8) 0.3497(5) 0.5162(16) 0.118(3) Uani d D 1 C
H211 0.0241 0.3686 0.5281 0.141 Uiso calc R 1 H
H212 0.1800 0.3513 0.6917 0.141 Uiso calc R 1 H
C22 0.1598(12) 0.2423(5) 0.393(2) 0.162(4) Uani d D 1 C
H221 0.2640 0.2210 0.3921 0.194 Uiso calc R 1 H
H222 0.1121 0.2410 0.2142 0.194 Uiso calc R 1 H
C23 0.1023(15) 0.1705(7) 0.556(2) 0.192(5) Uani d D 1 C
H231 0.1530 0.1702 0.7306 0.231 Uiso calc R 1 H
H232 0.1181 0.1028 0.4782 0.231 Uiso calc R 1 H
H233 -0.0003 0.1935 0.5604 0.231 Uiso calc R 1 H

loop_
_atom_site_aniso_label
_atom_site_aniso_U_11
_atom_site_aniso_U_22
_atom_site_aniso_U_33
_atom_site_aniso_U_12
_atom_site_aniso_U_13
_atom_site_aniso_U_23
O1 0.079(3) 0.154(5) 0.132(4) -0.029(3) -0.020(3) 0.023(3)
O2 0.090(3) 0.129(4) 0.131(4) -0.038(3) -0.031(3) 0.030(3)
N1 0.068(3) 0.103(4) 0.106(4) -0.030(3) -0.005(3) 0.007(4)
N2 0.079(3) 0.118(4) 0.122(5) -0.039(3) -0.009(3) 0.022(4)
C1 0.068(4) 0.106(5) 0.088(5) -0.014(3) -0.007(4) 0.007(4)
C2 0.067(4) 0.101(5) 0.114(6) -0.024(4) -0.007(4) -0.006(4)
C11 0.102(5) 0.121(6) 0.110(6) -0.028(4) 0.013(5) 0.005(5)
C12 0.121(6) 0.128(7) 0.180(9) -0.039(5) 0.049(6) 0.001(7)
C13 0.173(10) 0.123(7) 0.227(13) -0.043(7) 0.048(9) 0.006(8)
C14 0.39(2) 0.117(9) 0.46(3) -0.067(11) 0.16(2) 0.018(13)
C15 0.194(14) 0.175(11) 0.46(3) -0.078(10) 0.069(16) 0.046(15)
C21 0.081(4) 0.150(7) 0.122(6) -0.037(4) -0.004(4) 0.001(6)
C22 0.195(10) 0.124(7) 0.181(11) -0.063(7) 0.036(9) -0.015(8)
C23 0.255(14) 0.126(7) 0.216(13) -0.063(8) 0.062(11) 0.011(8)

loop_
_atom_type_symbol
_atom_type_description
_atom_type_scat_dispersion_real
_atom_type_scat_dispersion_imag
_atom_type_scat_source
C C 0.0033 0.0016 'International Tables Vol C Tables 4.2.6.8 and 6.1.1.4'
H H 0.0000 0.0000 'International Tables Vol C Tables 4.2.6.8 and 6.1.1.4'
N N 0.0061 0.0033 'International Tables Vol C Tables 4.2.6.8 and 6.1.1.4'
O O 0.0106 0.0060 'International Tables Vol C Tables 4.2.6.8 and 6.1.1.4'

loop_
_geom_angle_atom_site_label_1
_geom_angle_atom_site_label_2
_geom_angle_atom_site_label_3
_geom_angle
C1 N1 C2 128.5(5)
C1 N1 H11 115.7
C2 N1 H11 115.7
C2 N2 C21 120.9(7)
C2 N2 H21 119.6
C21 N2 H21 119.6
O1 C1 N1 125.1(7)
O1 C1 C11 120.6(7)
N1 C1 C11 114.3(6)
O2 C2 N2 124.4(8)
O2 C2 N1 118.8(6)
N2 C2 N1 116.8(7)
C1 C11 C12 109.5(6)
C1 C11 H111 109.8
C12 C11 H111 109.8
C1 C11 H112 109.8
C12 C11 H112 109.8
H111 C11 H112 108.2
C11 C12 C13 112.5(7)
C11 C12 H121 109.1
C13 C12 H121 109.1
C11 C12 H122 109.1
C13 C12 H122 109.1
H121 C12 H122 107.8
C15 C13 C14 107.1(11)
C15 C13 C12 106.7(7)
C14 C13 C12 108.1(7)
C15 C13 H131 111.6
C14 C13 H131 111.6
C12 C13 H131 111.6
C13 C14 H141 109.5
C13 C14 H142 109.5
H141 C14 H142 109.5
C13 C14 H143 109.5
H141 C14 H143 109.5
H142 C14 H143 109.5
C13 C15 H151 109.5
C13 C15 H152 109.5
H151 C15 H152 109.5
C13 C15 H153 109.5
H151 C15 H153 109.5
H152 C15 H153 109.5
N2 C21 C22 110.0(6)
N2 C21 H211 109.7
C22 C21 H211 109.7
N2 C21 H212 109.7
C22 C21 H212 109.7
H211 C21 H212 108.2
C21 C22 C23 108.0(7)
C21 C22 H221 110.1
C23 C22 H221 110.1
C21 C22 H222 110.1
C23 C22 H222 110.1
H221 C22 H222 108.4
C22 C23 H231 109.5
C22 C23 H232 109.5
H231 C23 H232 109.5
C22 C23 H233 109.5
H231 C23 H233 109.5
H232 C23 H233 109.5

loop_
_geom_bond_atom_site_label_1
_geom_bond_atom_site_label_2
_geom_bond_distance
O1 C1 1.206(8)
O2 C2 1.224(9)
N1 C1 1.345(8)
N1 C2 1.410(10)
N1 H11 0.8600
N2 C2 1.320(9)
N2 C21 1.479(11)
N2 H21 0.8600
C1 C11 1.496(11)
C11 C12 1.526(10)
C11 H111 0.9700
C11 H112 0.9700
C12 C13 1.528(14)
C12 H121 0.9700
C12 H122 0.9700
C13 C15 1.524(15)
C13 C14 1.526(16)
C13 H131 0.9800
C14 H141 0.9600
C14 H142 0.9600
C14 H143 0.9600
C15 H151 0.9600
C15 H152 0.9600
C15 H153 0.9600
C21 C22 1.528(10)
C21 H211 0.9700
C21 H212 0.9700
C22 C23 1.529(17)
C22 H221 0.9700
C22 H222 0.9700
C23 H231 0.9600
C23 H232 0.9600
C23 H233 0.9600

loop_
_geom_hbond_atom_site_label_D
_geom_hbond_atom_site_label_H
_geom_hbond_atom_site_label_A
_geom_hbond_site_symmetry_A
_geom_hbond_distance_DH
_geom_hbond_distance_HA
_geom_hbond_distance_DA
_geom_hbond_angle_DHA
N1 H11 O2 2_666 0.86 1.96 2.815(7) 174.8
N2 H21 O1 2_565 0.86 2.35 3.043(8) 137.5

loop_
_geom_torsion_atom_site_label_1
_geom_torsion_atom_site_label_2
_geom_torsion_atom_site_label_3
_geom_torsion_atom_site_label_4
_geom_torsion
C2 N1 C1 O1 0.1(11)
C2 N1 C1 C11 179.4(6)
C21 N2 C2 O2 0.2(11)
C21 N2 C2 N1 -176.2(6)
C1 N1 C2 O2 -177.4(6)
C1 N1 C2 N2 -0.8(10)
O1 C1 C11 C12 89.5(9)
N1 C1 C11 C12 -89.8(8)
C1 C11 C12 C13 -169.7(8)
C11 C12 C13 C15 -69.9(11)
C11 C12 C13 C14 175.2(11)
C2 N2 C21 C22 -93.9(8)
N2 C21 C22 C23 -176.4(8)

loop_
_cod_related_entry_id
_cod_related_entry_database
_cod_related_entry_code
1 ChemSpider 21140333
